data_4127140
loop_
_publ_author_name
'Paul, Mithun'
'Chakraborty, Shaunak'
'Desiraju, Gautam R.'

_publ_section_title
;
 Six-component Molecular Solids, ABC[D1-(x+y)ExFy]2.
;
_journal_name_full 'Journal of the American Chemical Society'
_journal_paper_doi 10.1021/jacs.7b12501
_journal_year 2018
_chemical_formula_moiety 'C8 H12 N2, 2(C6 H5 Cl O2), H2 O'
_chemical_formula_sum 'C20 H24 Cl2 N2 O5'
_chemical_formula_weight 443.31
_chemical_name_systematic
;
 ?
;
_space_group_crystal_system orthorhombic
_space_group_IT_number 29
_space_group_name_Hall 'P 2c -2ac'
_space_group_name_H-M_alt 'P c a 21'
_symmetry_space_group_name_Hall 'P 2c -2ac'
_symmetry_space_group_name_H-M 'P c a 21'
_atom_sites_solution_hydrogens mixed
_audit_creation_method SHELXL-2013
_cell_angle_alpha 90
_cell_angle_beta 90
_cell_angle_gamma 90
_cell_formula_units_Z 4
_cell_length_a 15.148(5)
_cell_length_b 8.809(3)
_cell_length_c 16.410(6)
_cell_measurement_reflns_used 8272
_cell_measurement_temperature 293(2)
_cell_measurement_theta_max 33.7
_cell_measurement_theta_min 2.3
_cell_volume 2189.7(13)
_computing_structure_refinement 'SHELXL-2013 (Sheldrick, 2013)'
_diffrn_ambient_temperature 293(2)
_diffrn_measured_fraction_theta_full 0.977
_diffrn_measured_fraction_theta_max 0.982
_diffrn_measurement_device_type CCD
_diffrn_radiation_type MoK\a
_diffrn_radiation_wavelength 0.71073
_diffrn_reflns_av_R_equivalents 0.0897
_diffrn_reflns_av_unetI/netI 0.0526
_diffrn_reflns_Laue_measured_fraction_full 0.977
_diffrn_reflns_Laue_measured_fraction_max 0.982
_diffrn_reflns_limit_h_max 19
_diffrn_reflns_limit_h_min -19
_diffrn_reflns_limit_k_max 11
_diffrn_reflns_limit_k_min -11
_diffrn_reflns_limit_l_max 21
_diffrn_reflns_limit_l_min -21
_diffrn_reflns_number 21286
_diffrn_reflns_point_group_measured_fraction_full 0.973
_diffrn_reflns_point_group_measured_fraction_max 0.979
_diffrn_reflns_theta_full 25.242
_diffrn_reflns_theta_max 27.499
_diffrn_reflns_theta_min 2.312
_exptl_absorpt_coefficient_mu 0.329
_exptl_crystal_density_diffrn 1.345
_exptl_crystal_description Block
_exptl_crystal_F_000 928
_exptl_crystal_size_max 0.470
_exptl_crystal_size_mid 0.360
_exptl_crystal_size_min 0.210
_refine_diff_density_max 0.473
_refine_diff_density_min -0.366
_refine_diff_density_rms 0.087
_refine_ls_abs_structure_details
;
 Flack x determined using 2188 quotients [(I+)-(I-)]/[(I+)+(I-)]
 (Parsons and Flack (2004), Acta Cryst. A60, s61).
;
_refine_ls_abs_structure_Flack 0.97(5)
_refine_ls_extinction_method none
_refine_ls_goodness_of_fit_ref 1.096
_refine_ls_hydrogen_treatment mixed
_refine_ls_matrix_type full
_refine_ls_number_parameters 274
_refine_ls_number_reflns 4916
_refine_ls_number_restraints 1
_refine_ls_restrained_S_all 1.096
_refine_ls_R_factor_all 0.0527
_refine_ls_R_factor_gt 0.0491
_refine_ls_shift/su_max 0.000
_refine_ls_shift/su_mean 0.000
_refine_ls_structure_factor_coef Fsqd
_refine_ls_weighting_details
;
 w=1/[\s^2^(Fo^2^)+(0.1077P)^2^+0.2683P]
 where P=(Fo^2^+2Fc^2^)/3
;
_refine_ls_weighting_scheme calc
_refine_ls_wR_factor_gt 0.1429
_refine_ls_wR_factor_ref 0.1545
_reflns_Friedel_coverage 0.923
_reflns_Friedel_fraction_full 0.968
_reflns_Friedel_fraction_max 0.975
_reflns_number_gt 4780
_reflns_number_total 4916
_reflns_threshold_expression 'I > 2\s(I)'
_cod_data_source_file ja7b12501_si_003.cif
_cod_data_source_block B1
_cod_database_code 4127140
_shelx_space_group_comment
;
The symmetry employed for this shelxl refinement is uniquely defined
by the following loop, which should always be used as a source of
symmetry information in preference to the above space-group names.
They are only intended as comments.
;
_shelx_estimated_absorpt_t_min 0.861
_shelx_estimated_absorpt_t_max 0.934
_shelxl_version_number 2013-2

loop_
_space_group_symop_operation_xyz
'x, y, z'
'-x, -y, z+1/2'
'x+1/2, -y, z'
'-x+1/2, y, z+1/2'

loop_
_atom_site_label
_atom_site_type_symbol
_atom_site_fract_x
_atom_site_fract_y
_atom_site_fract_z
_atom_site_U_iso_or_equiv
_atom_site_adp_type
_atom_site_occupancy
_atom_site_site_symmetry_order
_atom_site_calc_flag
_atom_site_refinement_flags_posn
_atom_site_refinement_flags_adp
O5 O 0.4851(3) 0.9592(3) -0.1623(2) 0.0449(8) Uani 1 1 d . .
H5A H 0.463(3) 0.885(6) -0.138(3) 0.022(10) Uiso 1 1 d . .
H5B H 0.526(4) 0.923(6) -0.199(4) 0.040(14) Uiso 1 1 d . .
Cl1 Cl 0.44431(5) 0.96478(10) 0.12468(6) 0.0324(2) Uani 1 1 d . .
Cl2 Cl 0.42666(8) 1.57490(11) -0.21352(6) 0.0404(3) Uani 1 1 d . .
O1 O 0.38740(17) 1.1986(3) 0.23893(16) 0.0289(5) Uani 1 1 d . .
H1 H 0.3693 1.2658 0.2692 0.043 Uiso 1 1 calc R U
C1 C 0.3359(2) 1.0090(4) 0.1487(2) 0.0227(6) Uani 1 1 d . .
O3 O 0.4598(2) 1.2565(3) -0.17931(19) 0.0384(6) Uani 1 1 d . .
H3A H 0.4670 1.1667 -0.1679 0.058 Uiso 1 1 calc R U
C12 C 0.4485(2) 1.3375(4) -0.1101(2) 0.0297(7) Uani 1 1 d . .
C2 C 0.2681(2) 0.9274(4) 0.1121(2) 0.0256(7) Uani 1 1 d . .
C7 C 0.4323(3) 1.4933(4) -0.1179(3) 0.0293(7) Uani 1 1 d . .
C6 C 0.3174(2) 1.1238(4) 0.2053(2) 0.0226(6) Uani 1 1 d . .
O2 O 0.29091(18) 0.8164(3) 0.05823(17) 0.0332(6) Uani 1 1 d . .
H2 H 0.2464 0.7840 0.0358 0.050 Uiso 1 1 calc R U
C5 C 0.2296(2) 1.1567(4) 0.2243(2) 0.0265(6) Uani 1 1 d . .
H5 H 0.2162 1.2337 0.2610 0.032 Uiso 1 1 calc R U
O4 O 0.4066(2) 1.7363(3) -0.05980(19) 0.0423(7) Uani 1 1 d . .
H4A H 0.3758 1.7689 -0.0226 0.063 Uiso 1 1 calc R U
C3 C 0.1808(2) 0.9589(4) 0.1322(3) 0.0309(7) Uani 1 1 d . .
H3 H 0.1351 0.9038 0.1086 0.037 Uiso 1 1 calc R U
C4 C 0.1626(3) 1.0738(5) 0.1881(2) 0.0325(8) Uani 1 1 d . .
H4 H 0.1043 1.0953 0.2013 0.039 Uiso 1 1 calc R U
C8 C 0.4204(3) 1.5839(4) -0.0489(3) 0.0315(8) Uani 1 1 d . .
C9 C 0.4241(4) 1.5182(5) 0.0284(3) 0.0424(10) Uani 1 1 d . .
H9 H 0.4168 1.5778 0.0747 0.051 Uiso 1 1 calc R U
C10 C 0.4388(4) 1.3635(6) 0.0357(3) 0.0460(11) Uani 1 1 d . .
H10 H 0.4404 1.3198 0.0873 0.055 Uiso 1 1 calc R U
C11 C 0.4510(3) 1.2726(5) -0.0323(3) 0.0374(9) Uani 1 1 d . .
H11 H 0.4610 1.1690 -0.0262 0.045 Uiso 1 1 calc R U
N2 N 0.3429(2) 0.4154(3) 0.3535(2) 0.0270(6) Uani 1 1 d . .
C14 C 0.3333(2) 0.5592(4) 0.3291(2) 0.0259(7) Uani 1 1 d . .
C18 C 0.3274(3) 0.4990(5) 0.4905(2) 0.0300(7) Uani 1 1 d . .
C13 C 0.3407(3) 0.5934(5) 0.2398(2) 0.0381(9) Uani 1 1 d . .
H13A H 0.3523 0.5012 0.2105 0.057 Uiso 1 1 calc R U
H13B H 0.3881 0.6638 0.2310 0.057 Uiso 1 1 calc R U
H13C H 0.2864 0.6370 0.2208 0.057 Uiso 1 1 calc R U
N1 N 0.3140(2) 0.6420(4) 0.46576(19) 0.0302(7) Uani 1 1 d . .
C15 C 0.3155(3) 0.6747(4) 0.3861(2) 0.0291(7) Uani 1 1 d . .
C19 C 0.3398(3) 0.3830(4) 0.4330(2) 0.0301(7) Uani 1 1 d . .
C17 C 0.3273(4) 0.4689(6) 0.5803(3) 0.0507(13) Uani 1 1 d . .
H17A H 0.3179 0.5623 0.6092 0.076 Uiso 1 1 calc R U
H17B H 0.3831 0.4263 0.5961 0.076 Uiso 1 1 calc R U
H17C H 0.2809 0.3988 0.5933 0.076 Uiso 1 1 calc R U
C16 C 0.3002(4) 0.8357(5) 0.3606(3) 0.0445(10) Uani 1 1 d . .
H16A H 0.2900 0.8971 0.4079 0.067 Uiso 1 1 calc R U
H16B H 0.2496 0.8404 0.3254 0.067 Uiso 1 1 calc R U
H16C H 0.3511 0.8727 0.3320 0.067 Uiso 1 1 calc R U
C20 C 0.3496(4) 0.2203(5) 0.4587(3) 0.0530(13) Uani 1 1 d . .
H20A H 0.3575 0.1577 0.4114 0.080 Uiso 1 1 calc R U
H20B H 0.2976 0.1887 0.4875 0.080 Uiso 1 1 calc R U
H20C H 0.4001 0.2105 0.4937 0.080 Uiso 1 1 calc R U

loop_
_atom_site_aniso_label
_atom_site_aniso_U_11
_atom_site_aniso_U_22
_atom_site_aniso_U_33
_atom_site_aniso_U_23
_atom_site_aniso_U_13
_atom_site_aniso_U_12
O5 0.062(2) 0.0266(14) 0.0458(18) 0.0021(12) 0.0167(16) 0.0065(13)
Cl1 0.0247(4) 0.0345(4) 0.0379(5) -0.0118(4) -0.0002(3) 0.0038(3)
Cl2 0.0601(6) 0.0337(5) 0.0274(4) 0.0008(4) 0.0006(4) 0.0047(4)
O1 0.0266(11) 0.0276(12) 0.0326(13) -0.0125(9) -0.0036(10) 0.0006(9)
C1 0.0287(16) 0.0197(14) 0.0196(14) -0.0012(11) -0.0013(12) 0.0031(12)
O3 0.0534(17) 0.0279(13) 0.0339(14) -0.0080(11) -0.0021(13) 0.0039(12)
C12 0.0294(16) 0.0290(18) 0.0308(18) -0.0046(14) 0.0020(13) 0.0002(12)
C2 0.0331(17) 0.0240(15) 0.0197(15) -0.0037(11) -0.0008(12) 0.0010(11)
C7 0.0324(17) 0.0261(16) 0.0296(18) -0.0014(14) 0.0037(13) -0.0010(13)
C6 0.0272(15) 0.0205(15) 0.0202(14) -0.0017(11) -0.0021(11) 0.0006(11)
O2 0.0304(12) 0.0362(14) 0.0329(13) -0.0174(11) 0.0003(11) -0.0019(10)
C5 0.0258(15) 0.0262(15) 0.0276(16) -0.0071(12) 0.0006(12) 0.0041(12)
O4 0.064(2) 0.0256(13) 0.0369(15) -0.0026(11) 0.0209(14) 0.0023(12)
C3 0.0281(16) 0.0350(18) 0.0297(17) -0.0099(15) -0.0013(15) -0.0042(12)
C4 0.0233(15) 0.041(2) 0.0327(19) -0.0106(16) 0.0019(14) 0.0016(14)
C8 0.0382(19) 0.0276(17) 0.0286(18) -0.0025(14) 0.0105(15) -0.0005(14)
C9 0.064(3) 0.036(2) 0.027(2) -0.0025(16) 0.0137(18) 0.0036(19)
C10 0.065(3) 0.043(2) 0.030(2) 0.0032(18) 0.0090(19) 0.003(2)
C11 0.047(2) 0.0284(18) 0.037(2) 0.0015(16) 0.0032(17) 0.0058(15)
N2 0.0316(14) 0.0231(14) 0.0262(14) -0.0061(11) 0.0018(12) -0.0007(11)
C14 0.0304(17) 0.0252(16) 0.0223(16) -0.0030(12) 0.0010(13) 0.0001(12)
C18 0.0369(18) 0.0294(17) 0.0237(17) -0.0016(13) 0.0055(14) 0.0052(14)
C13 0.056(2) 0.036(2) 0.0220(18) 0.0006(14) 0.0003(17) 0.0027(17)
N1 0.0418(17) 0.0249(14) 0.0239(15) -0.0063(11) 0.0072(12) 0.0025(12)
C15 0.0394(18) 0.0210(16) 0.0269(17) -0.0026(13) 0.0056(13) 0.0000(13)
C19 0.0368(17) 0.0244(16) 0.0290(18) 0.0010(13) 0.0065(14) 0.0041(14)
C17 0.076(4) 0.051(3) 0.026(2) 0.0042(17) 0.009(2) 0.018(2)
C16 0.069(3) 0.0216(18) 0.043(2) 0.0033(15) 0.015(2) 0.0040(17)
C20 0.080(4) 0.031(2) 0.048(2) 0.0075(18) 0.020(3) 0.013(2)

loop_
_atom_type_symbol
_atom_type_description
_atom_type_scat_dispersion_real
_atom_type_scat_dispersion_imag
_atom_type_scat_source
C C 0.0033 0.0016 'International Tables Vol C Tables 4.2.6.8 and 6.1.1.4'
H H 0.0000 0.0000 'International Tables Vol C Tables 4.2.6.8 and 6.1.1.4'
N N 0.0061 0.0033 'International Tables Vol C Tables 4.2.6.8 and 6.1.1.4'
O O 0.0106 0.0060 'International Tables Vol C Tables 4.2.6.8 and 6.1.1.4'
Cl Cl 0.1484 0.1585 'International Tables Vol C Tables 4.2.6.8 and 6.1.1.4'

loop_
_geom_angle_atom_site_label_1
_geom_angle_atom_site_label_2
_geom_angle_atom_site_label_3
_geom_angle
H5A O5 H5B 108(4)
C6 O1 H1 109.5
C2 C1 C6 120.8(3)
C2 C1 Cl1 119.0(3)
C6 C1 Cl1 120.2(3)
C12 O3 H3A 109.5
O3 C12 C11 123.2(4)
O3 C12 C7 117.6(4)
C11 C12 C7 119.2(4)
O2 C2 C1 117.7(3)
O2 C2 C3 122.5(3)
C1 C2 C3 119.8(3)
C8 C7 C12 120.6(4)
C8 C7 Cl2 119.5(3)
C12 C7 Cl2 119.9(3)
O1 C6 C5 123.3(3)
O1 C6 C1 117.4(3)
C5 C6 C1 119.3(3)
C2 O2 H2 109.5
C4 C5 C6 119.5(3)
C4 C5 H5 120.2
C6 C5 H5 120.2
C8 O4 H4A 109.5
C2 C3 C4 119.3(3)
C2 C3 H3 120.4
C4 C3 H3 120.4
C5 C4 C3 121.4(3)
C5 C4 H4 119.3
C3 C4 H4 119.3
O4 C8 C7 118.3(4)
O4 C8 C9 122.0(4)
C7 C8 C9 119.6(4)
C10 C9 C8 119.5(4)
C10 C9 H9 120.3
C8 C9 H9 120.3
C9 C10 C11 121.4(4)
C9 C10 H10 119.3
C11 C10 H10 119.3
C10 C11 C12 119.7(4)
C10 C11 H11 120.2
C12 C11 H11 120.2
C14 N2 C19 119.4(3)
N2 C14 C15 120.5(3)
N2 C14 C13 118.3(3)
C15 C14 C13 121.2(3)
N1 C18 C19 120.1(3)
N1 C18 C17 117.7(4)
C19 C18 C17 122.2(4)
C14 C13 H13A 109.5
C14 C13 H13B 109.5
H13A C13 H13B 109.5
C14 C13 H13C 109.5
H13A C13 H13C 109.5
H13B C13 H13C 109.5
C18 N1 C15 119.7(3)
N1 C15 C14 119.7(3)
N1 C15 C16 118.3(3)
C14 C15 C16 122.0(4)
N2 C19 C18 120.3(3)
N2 C19 C20 118.3(3)
C18 C19 C20 121.3(4)
C18 C17 H17A 109.5
C18 C17 H17B 109.5
H17A C17 H17B 109.5
C18 C17 H17C 109.5
H17A C17 H17C 109.5
H17B C17 H17C 109.5
C15 C16 H16A 109.5
C15 C16 H16B 109.5
H16A C16 H16B 109.5
C15 C16 H16C 109.5
H16A C16 H16C 109.5
H16B C16 H16C 109.5
C19 C20 H20A 109.5
C19 C20 H20B 109.5
H20A C20 H20B 109.5
C19 C20 H20C 109.5
H20A C20 H20C 109.5
H20B C20 H20C 109.5

loop_
_geom_bond_atom_site_label_1
_geom_bond_atom_site_label_2
_geom_bond_distance
O5 H5A 0.84(5)
O5 H5B 0.92(6)
Cl1 C1 1.733(3)
Cl2 C7 1.729(4)
O1 C6 1.366(4)
O1 H1 0.8200
C1 C2 1.390(5)
C1 C6 1.401(4)
O3 C12 1.352(5)
O3 H3A 0.8200
C12 C11 1.399(6)
C12 C7 1.400(6)
C2 O2 1.362(4)
C2 C3 1.391(5)
C7 C8 1.396(5)
C6 C5 1.396(5)
O2 H2 0.8200
C5 C4 1.384(5)
C5 H5 0.9300
O4 C8 1.370(5)
O4 H4A 0.8200
C3 C4 1.393(5)
C3 H3 0.9300
C4 H4 0.9300
C8 C9 1.396(6)
C9 C10 1.386(7)
C9 H9 0.9300
C10 C11 1.386(6)
C10 H10 0.9300
C11 H11 0.9300
N2 C14 1.336(5)
N2 C19 1.338(5)
C14 C15 1.407(5)
C14 C13 1.501(5)
C18 N1 1.339(5)
C18 C19 1.403(5)
C18 C17 1.498(6)
C13 H13A 0.9600
C13 H13B 0.9600
C13 H13C 0.9600
N1 C15 1.340(5)
C15 C16 1.497(5)
C19 C20 1.501(6)
C17 H17A 0.9600
C17 H17B 0.9600
C17 H17C 0.9600
C16 H16A 0.9600
C16 H16B 0.9600
C16 H16C 0.9600
C20 H20A 0.9600
C20 H20B 0.9600
C20 H20C 0.9600

loop_
_geom_torsion_atom_site_label_1
_geom_torsion_atom_site_label_2
_geom_torsion_atom_site_label_3
_geom_torsion_atom_site_label_4
_geom_torsion
C6 C1 C2 O2 -179.4(3)
Cl1 C1 C2 O2 -0.5(4)
C6 C1 C2 C3 -0.4(5)
Cl1 C1 C2 C3 178.4(3)
O3 C12 C7 C8 -179.6(4)
C11 C12 C7 C8 1.2(6)
O3 C12 C7 Cl2 0.5(5)
C11 C12 C7 Cl2 -178.7(3)
C2 C1 C6 O1 179.7(3)
Cl1 C1 C6 O1 0.9(4)
C2 C1 C6 C5 -0.6(5)
Cl1 C1 C6 C5 -179.4(3)
O1 C6 C5 C4 -179.2(3)
C1 C6 C5 C4 1.1(5)
O2 C2 C3 C4 179.8(4)
C1 C2 C3 C4 0.9(6)
C6 C5 C4 C3 -0.7(6)
C2 C3 C4 C5 -0.3(7)
C12 C7 C8 O4 178.6(4)
Cl2 C7 C8 O4 -1.5(5)
C12 C7 C8 C9 -0.5(6)
Cl2 C7 C8 C9 179.5(4)
O4 C8 C9 C10 -179.6(5)
C7 C8 C9 C10 -0.6(7)
C8 C9 C10 C11 0.9(8)
C9 C10 C11 C12 -0.2(7)
O3 C12 C11 C10 180.0(4)
C7 C12 C11 C10 -0.8(6)
C19 N2 C14 C15 -3.2(5)
C19 N2 C14 C13 177.6(4)
C19 C18 N1 C15 -2.4(6)
C17 C18 N1 C15 178.5(4)
C18 N1 C15 C14 -1.4(6)
C18 N1 C15 C16 179.9(4)
N2 C14 C15 N1 4.4(6)
C13 C14 C15 N1 -176.5(4)
N2 C14 C15 C16 -177.1(4)
C13 C14 C15 C16 2.1(6)
C14 N2 C19 C18 -0.6(6)
C14 N2 C19 C20 179.3(4)
N1 C18 C19 N2 3.5(6)
C17 C18 C19 N2 -177.4(4)
N1 C18 C19 C20 -176.4(4)
C17 C18 C19 C20 2.8(7)
